data_4076390
loop_
_publ_author_name
'Londaitsbehere, Addis'
'Cuenca, Tom\'as'
'Mosquera, Marta E.G.'
'Cano, Jes\'us'
'Milione, Stefano'
'Grassi, Alfonso'

_publ_section_title
;
 1,3-Double Siloxo-Bridged Zirconium Metallocene for Propene and 1-Hexene
 Regioselective Oligomerization
;
_journal_issue 5
_journal_name_full Organometallics
_journal_page_first 2108
_journal_paper_doi 10.1021/om2011535
_journal_volume 31
_journal_year 2012
_chemical_formula_moiety 'C18 H30 Cl2 O2 Si4 Zr.C1.5 H3 O0.5'
_chemical_formula_sum 'C19.5 H33 Cl2 O2.5 Si4 Zr'
_chemical_formula_weight 581.94
_chemical_name_systematic
;
 ?
;
_space_group_IT_number 14
_symmetry_cell_setting monoclinic
_symmetry_Int_Tables_number 14
_symmetry_space_group_name_Hall '-P 2ybc'
_symmetry_space_group_name_H-M 'P 1 21/c 1'
_atom_sites_solution_hydrogens geom
_atom_sites_solution_primary direct
_atom_sites_solution_secondary difmap
_audit_creation_method SHELXL-97
_cell_angle_alpha 90.00
_cell_angle_beta 110.416(12)
_cell_angle_gamma 90.00
_cell_formula_units_Z 4
_cell_length_a 13.400(3)
_cell_length_b 15.493(2)
_cell_length_c 14.738(2)
_cell_measurement_reflns_used 78
_cell_measurement_temperature 200(2)
_cell_measurement_theta_max 19.827
_cell_measurement_theta_min 3.044
_cell_volume 2867.5(9)
_computing_cell_refinement 'Dirax/lsq (Duisenberg & Schreurs, 1989-2000)'
_computing_data_collection 'Collect (Nonius BV, 1997-2000)'
_computing_data_reduction 'EvalCCD (Duisenberg & Schreurs 1990-2000)'
_computing_molecular_graphics 'Ortep-3 for Windows (Farrugia, 1997)'
_computing_publication_material 'WinGX publication routines (Farrugia, 1999)'
_computing_structure_refinement 'SHELXL-97 (Sheldrick, 1997)'
_computing_structure_solution 'SHELXS-97 (Sheldrick, 1997)'
_diffrn_ambient_temperature 200(2)
_diffrn_measured_fraction_theta_full 0.997
_diffrn_measured_fraction_theta_max 0.997
_diffrn_radiation_monochromator graphite
_diffrn_radiation_source 'fine-focus sealed tube'
_diffrn_radiation_type MoK\a
_diffrn_radiation_wavelength 0.71069
_diffrn_reflns_av_R_equivalents 0.1179
_diffrn_reflns_av_sigmaI/netI 0.1175
_diffrn_reflns_limit_h_max 17
_diffrn_reflns_limit_h_min -17
_diffrn_reflns_limit_k_max 20
_diffrn_reflns_limit_k_min -20
_diffrn_reflns_limit_l_max 19
_diffrn_reflns_limit_l_min -19
_diffrn_reflns_number 23936
_diffrn_reflns_theta_full 27.51
_diffrn_reflns_theta_max 27.51
_diffrn_reflns_theta_min 3.54
_exptl_absorpt_coefficient_mu 0.752
_exptl_absorpt_correction_T_max 1.369
_exptl_absorpt_correction_T_min 0.848
_exptl_absorpt_correction_type multi-scan
_exptl_absorpt_process_details
;
 R.H. Blessing, Acta Cryst. (1995), A51, 33-38
;
_exptl_crystal_colour yellow
_exptl_crystal_density_diffrn 1.348
_exptl_crystal_density_method 'not measured'
_exptl_crystal_description prism
_exptl_crystal_F_000 1200
_exptl_crystal_size_max 0.303
_exptl_crystal_size_mid 0.272
_exptl_crystal_size_min 0.154
_platon_squeeze_details
;
 A molecule of acetone crystallize with every two molecules of this compound but 
 presented severe disorder and it was not possible to get a chemical sensible
 model for it, so Squeeze procedure was used to remove their contribution
 to the structure factors.
;
_refine_diff_density_max 0.595
_refine_diff_density_min -0.426
_refine_diff_density_rms 0.092
_refine_ls_extinction_method none
_refine_ls_goodness_of_fit_ref 0.990
_refine_ls_hydrogen_treatment constr
_refine_ls_matrix_type full
_refine_ls_number_parameters 244
_refine_ls_number_reflns 6570
_refine_ls_number_restraints 0
_refine_ls_restrained_S_all 0.990
_refine_ls_R_factor_all 0.1293
_refine_ls_R_factor_gt 0.0608
_refine_ls_shift/su_max 0.001
_refine_ls_shift/su_mean 0.000
_refine_ls_structure_factor_coef Fsqd
_refine_ls_weighting_details 'calc w=1/[\s^2^(Fo^2^)+(0.0759P)^2^+0.0000P] where P=(Fo^2^+2Fc^2^)/3'
_refine_ls_weighting_scheme calc
_refine_ls_wR_factor_gt 0.1415
_refine_ls_wR_factor_ref 0.1613
_reflns_number_gt 3659
_reflns_number_total 6570
_reflns_threshold_expression >2sigma(I)
_cod_data_source_file om2011535_si_002.cif
_cod_data_source_block 2.0.5C3H6O
_cod_original_cell_volume 2867.5(8)
_cod_original_sg_symbol_H-M 'P 21/c'
_cod_original_formula_sum 'C19.50 H33 Cl2 O2.50 Si4 Zr'
_cod_database_code 4076390

loop_
_symmetry_equiv_pos_as_xyz
'x, y, z'
'-x, y+1/2, -z+1/2'
'-x, -y, -z'
'x, -y-1/2, z-1/2'

loop_
_atom_site_label
_atom_site_type_symbol
_atom_site_fract_x
_atom_site_fract_y
_atom_site_fract_z
_atom_site_U_iso_or_equiv
_atom_site_adp_type
_atom_site_occupancy
_atom_site_symmetry_multiplicity
_atom_site_calc_flag
_atom_site_refinement_flags
Zr1 Zr 0.78376(4) 0.21548(3) 0.86878(3) 0.03226(16) Uani 1 1 d .
O1 O 1.0025(3) 0.3523(3) 0.8368(4) 0.0727(13) Uani 1 1 d .
O2 O 0.6007(4) 0.0793(3) 0.6632(4) 0.1011(19) Uani 1 1 d .
Si1 Si 1.06401(12) 0.26073(11) 0.87121(12) 0.0465(4) Uani 1 1 d .
Si2 Si 0.70556(14) 0.01812(12) 0.70221(13) 0.0575(5) Uani 1 1 d .
Si3 Si 0.53531(13) 0.17020(13) 0.64753(12) 0.0552(5) Uani 1 1 d .
Si4 Si 0.89911(13) 0.41448(10) 0.78755(11) 0.0469(4) Uani 1 1 d .
Cl1 Cl 0.65913(12) 0.13836(11) 0.92748(11) 0.0584(4) Uani 1 1 d .
Cl2 Cl 0.87817(12) 0.29206(10) 1.02184(9) 0.0553(4) Uani 1 1 d .
C1 C 0.9622(4) 0.1738(3) 0.8606(3) 0.0366(12) Uani 1 1 d .
C2 C 0.9494(4) 0.1209(3) 0.9363(4) 0.0439(13) Uani 1 1 d .
H2 H 0.9907 0.1243 1.0017 0.053 Uiso 1 1 calc R
C3 C 0.8649(4) 0.0637(3) 0.8956(4) 0.0452(13) Uani 1 1 d .
H3 H 0.8414 0.0228 0.9298 0.054 Uiso 1 1 calc R
C4 C 0.8201(4) 0.0776(3) 0.7939(4) 0.0409(13) Uani 1 1 d .
C5 C 0.8848(4) 0.1435(3) 0.7740(3) 0.0353(11) Uani 1 1 d .
H5 H 0.8769 0.1636 0.7124 0.042 Uiso 1 1 calc R
C6 C 0.7219(4) 0.2880(3) 0.7062(3) 0.0365(11) Uani 1 1 d .
H6 H 0.7463 0.2684 0.6581 0.044 Uiso 1 1 calc R
C7 C 0.6282(4) 0.2572(4) 0.7204(4) 0.0439(13) Uani 1 1 d .
C8 C 0.6184(4) 0.3088(4) 0.7974(4) 0.0466(14) Uani 1 1 d .
H8 H 0.5632 0.3050 0.8218 0.056 Uiso 1 1 calc R
C9 C 0.7037(4) 0.3654(3) 0.8301(4) 0.0445(13) Uani 1 1 d .
H9 H 0.7145 0.4053 0.8797 0.053 Uiso 1 1 calc R
C10 C 0.7733(4) 0.3526(3) 0.7750(3) 0.0397(12) Uani 1 1 d .
C11 C 1.1545(5) 0.2696(5) 0.9979(5) 0.078(2) Uani 1 1 d .
H11A H 1.1144 0.2851 1.0382 0.118 Uiso 1 1 calc R
H11B H 1.2070 0.3132 1.0027 0.118 Uiso 1 1 calc R
H11C H 1.1892 0.2152 1.0188 0.118 Uiso 1 1 calc R
C12 C 1.1377(6) 0.2301(5) 0.7902(6) 0.091(3) Uani 1 1 d .
H12A H 1.0889 0.2260 0.7248 0.137 Uiso 1 1 calc R
H12B H 1.1719 0.1754 0.8100 0.137 Uiso 1 1 calc R
H12C H 1.1905 0.2732 0.7938 0.137 Uiso 1 1 calc R
C13 C 0.6732(7) -0.0789(5) 0.7630(6) 0.093(3) Uani 1 1 d .
H13A H 0.6519 -0.0606 0.8157 0.139 Uiso 1 1 calc R
H13B H 0.7349 -0.1152 0.7871 0.139 Uiso 1 1 calc R
H13C H 0.6162 -0.1106 0.7171 0.139 Uiso 1 1 calc R
C14 C 0.7485(6) -0.0100(5) 0.5984(5) 0.082(2) Uani 1 1 d .
H14A H 0.7634 0.0420 0.5699 0.123 Uiso 1 1 calc R
H14B H 0.6928 -0.0414 0.5508 0.123 Uiso 1 1 calc R
H14C H 0.8116 -0.0449 0.6210 0.123 Uiso 1 1 calc R
C15 C 0.4218(5) 0.1574(5) 0.6903(5) 0.076(2) Uani 1 1 d .
H15A H 0.4478 0.1417 0.7576 0.113 Uiso 1 1 calc R
H15B H 0.3753 0.1129 0.6535 0.113 Uiso 1 1 calc R
H15C H 0.3833 0.2108 0.6821 0.113 Uiso 1 1 calc R
C16 C 0.4907(8) 0.1984(7) 0.5177(5) 0.125(4) Uani 1 1 d .
H16A H 0.5515 0.2043 0.4980 0.187 Uiso 1 1 calc R
H16B H 0.4523 0.2519 0.5071 0.187 Uiso 1 1 calc R
H16C H 0.4451 0.1536 0.4804 0.187 Uiso 1 1 calc R
C17 C 0.8960(6) 0.4468(5) 0.6651(5) 0.076(2) Uani 1 1 d .
H17A H 0.8913 0.3962 0.6263 0.115 Uiso 1 1 calc R
H17B H 0.9598 0.4779 0.6708 0.115 Uiso 1 1 calc R
H17C H 0.8352 0.4830 0.6351 0.115 Uiso 1 1 calc R
C18 C 0.9076(6) 0.5103(4) 0.8672(5) 0.082(2) Uani 1 1 d .
H18A H 0.9096 0.4912 0.9297 0.123 Uiso 1 1 calc R
H18B H 0.8465 0.5465 0.8387 0.123 Uiso 1 1 calc R
H18C H 0.9711 0.5424 0.8739 0.123 Uiso 1 1 calc R

loop_
_atom_site_aniso_label
_atom_site_aniso_U_11
_atom_site_aniso_U_22
_atom_site_aniso_U_33
_atom_site_aniso_U_23
_atom_site_aniso_U_13
_atom_site_aniso_U_12
Zr1 0.0364(3) 0.0328(3) 0.0285(2) 0.0012(2) 0.01249(19) 0.0015(2)
O1 0.048(3) 0.047(3) 0.109(4) 0.013(2) 0.009(2) -0.012(2)
O2 0.049(3) 0.084(4) 0.145(5) -0.051(4) 0.002(3) -0.005(3)
Si1 0.0370(9) 0.0473(10) 0.0513(9) -0.0037(7) 0.0104(7) -0.0079(7)
Si2 0.0537(11) 0.0479(10) 0.0743(12) -0.0224(9) 0.0268(9) -0.0159(8)
Si3 0.0392(9) 0.0677(12) 0.0520(10) 0.0002(8) 0.0074(7) -0.0133(8)
Si4 0.0548(10) 0.0377(9) 0.0410(8) 0.0018(7) 0.0077(7) -0.0111(7)
Cl1 0.0556(9) 0.0650(10) 0.0662(10) 0.0155(8) 0.0357(8) -0.0011(8)
Cl2 0.0679(10) 0.0558(9) 0.0357(7) -0.0101(6) 0.0100(6) 0.0013(8)
C1 0.034(3) 0.036(3) 0.039(3) 0.005(2) 0.013(2) 0.005(2)
C2 0.042(3) 0.045(3) 0.042(3) 0.008(2) 0.011(2) 0.014(3)
C3 0.046(3) 0.033(3) 0.062(4) 0.010(3) 0.026(3) 0.007(3)
C4 0.038(3) 0.038(3) 0.049(3) -0.007(2) 0.017(2) -0.001(2)
C5 0.042(3) 0.035(3) 0.033(3) -0.002(2) 0.019(2) 0.001(2)
C6 0.038(3) 0.038(3) 0.031(2) 0.000(2) 0.009(2) -0.002(2)
C7 0.036(3) 0.052(3) 0.040(3) 0.009(2) 0.008(2) 0.003(3)
C8 0.039(3) 0.052(4) 0.050(3) 0.003(3) 0.017(3) 0.014(3)
C9 0.058(4) 0.033(3) 0.041(3) 0.002(2) 0.016(3) 0.009(3)
C10 0.047(3) 0.035(3) 0.032(3) 0.003(2) 0.008(2) 0.000(2)
C11 0.051(4) 0.097(6) 0.070(5) -0.004(4) -0.002(3) -0.015(4)
C12 0.084(6) 0.094(6) 0.117(7) -0.005(5) 0.062(5) -0.021(5)
C13 0.115(7) 0.063(5) 0.128(7) -0.026(5) 0.077(6) -0.049(5)
C14 0.077(5) 0.095(6) 0.079(5) -0.040(4) 0.034(4) -0.032(4)
C15 0.041(4) 0.095(6) 0.088(5) 0.016(4) 0.019(3) -0.008(4)
C16 0.141(8) 0.166(10) 0.048(4) 0.004(5) 0.007(5) -0.101(7)
C17 0.087(5) 0.085(5) 0.057(4) 0.009(4) 0.024(4) -0.030(4)
C18 0.111(6) 0.050(4) 0.070(5) -0.018(4) 0.013(4) -0.017(4)

loop_
_atom_type_symbol
_atom_type_description
_atom_type_scat_dispersion_real
_atom_type_scat_dispersion_imag
_atom_type_scat_source
C C 0.0033 0.0016 'International Tables Vol C Tables 4.2.6.8 and 6.1.1.4'
H H 0.0000 0.0000 'International Tables Vol C Tables 4.2.6.8 and 6.1.1.4'
O O 0.0106 0.0060 'International Tables Vol C Tables 4.2.6.8 and 6.1.1.4'
Si Si 0.0817 0.0704 'International Tables Vol C Tables 4.2.6.8 and 6.1.1.4'
Cl Cl 0.1484 0.1585 'International Tables Vol C Tables 4.2.6.8 and 6.1.1.4'
Zr Zr -2.9673 0.5597 'International Tables Vol C Tables 4.2.6.8 and 6.1.1.4'

loop_
_geom_angle_atom_site_label_1
_geom_angle_atom_site_label_2
_geom_angle_atom_site_label_3
_geom_angle
Cl1 Zr1 Cl2 96.15(6)
Cl1 Zr1 C6 121.18(12)
Cl2 Zr1 C6 123.33(12)
Cl1 Zr1 C10 133.97(13)
Cl2 Zr1 C10 90.49(12)
C6 Zr1 C10 32.84(15)
Cl1 Zr1 C1 131.96(12)
Cl2 Zr1 C1 88.56(12)
C6 Zr1 C1 94.11(16)
C10 Zr1 C1 93.58(17)
Cl1 Zr1 C5 123.06(12)
Cl2 Zr1 C5 121.05(12)
C6 Zr1 C5 74.41(16)
C10 Zr1 C5 90.41(16)
C1 Zr1 C5 32.60(16)
Cl1 Zr1 C4 90.04(13)
Cl2 Zr1 C4 133.53(13)
C6 Zr1 C4 90.67(17)
C10 Zr1 C4 117.20(17)
C1 Zr1 C4 55.38(17)
C5 Zr1 C4 33.02(16)
Cl1 Zr1 C7 88.41(13)
Cl2 Zr1 C7 132.34(14)
C6 Zr1 C7 32.89(16)
C10 Zr1 C7 55.64(17)
C1 Zr1 C7 122.32(17)
C5 Zr1 C7 94.23(17)
C4 Zr1 C7 93.71(18)
Cl1 Zr1 C9 103.86(13)
Cl2 Zr1 C9 78.91(13)
C6 Zr1 C9 53.34(17)
C10 Zr1 C9 33.30(16)
C1 Zr1 C9 123.88(18)
C5 Zr1 C9 123.16(17)
C4 Zr1 C9 143.67(17)
C7 Zr1 C9 54.14(18)
Cl1 Zr1 C8 79.65(14)
Cl2 Zr1 C8 101.49(13)
C6 Zr1 C8 53.23(17)
C10 Zr1 C8 54.44(18)
C1 Zr1 C8 146.03(17)
C5 Zr1 C8 125.51(17)
C4 Zr1 C8 124.90(18)
C7 Zr1 C8 32.82(18)
C9 Zr1 C8 31.64(17)
Cl1 Zr1 C2 100.94(13)
Cl2 Zr1 C2 79.68(13)
C6 Zr1 C2 125.55(17)
C10 Zr1 C2 125.03(18)
C1 Zr1 C2 33.02(16)
C5 Zr1 C2 53.15(17)
C4 Zr1 C2 53.97(17)
C7 Zr1 C2 145.86(18)
C9 Zr1 C2 148.67(19)
C8 Zr1 C2 178.64(17)
Cl1 Zr1 C3 78.59(13)
Cl2 Zr1 C3 104.20(14)
C6 Zr1 C3 122.62(17)
C10 Zr1 C3 143.18(17)
C1 Zr1 C3 54.11(17)
C5 Zr1 C3 53.02(17)
C4 Zr1 C3 32.45(17)
C7 Zr1 C3 123.12(19)
C9 Zr1 C3 175.92(17)
C8 Zr1 C3 147.79(19)
C2 Zr1 C3 31.72(17)
Si1 O1 Si4 155.4(3)
Si2 O2 Si3 155.4(3)
O1 Si1 C12 110.3(3)
O1 Si1 C11 109.4(3)
C12 Si1 C11 111.2(4)
O1 Si1 C1 108.9(2)
C12 Si1 C1 107.2(3)
C11 Si1 C1 109.8(3)
O2 Si2 C13 108.7(4)
O2 Si2 C14 108.8(4)
C13 Si2 C14 113.2(4)
O2 Si2 C4 110.8(2)
C13 Si2 C4 108.3(3)
C14 Si2 C4 107.1(3)
O2 Si3 C15 108.9(3)
O2 Si3 C16 108.3(5)
C15 Si3 C16 111.8(4)
O2 Si3 C7 108.6(2)
C15 Si3 C7 109.9(3)
C16 Si3 C7 109.3(3)
O1 Si4 C17 108.5(3)
O1 Si4 C18 109.4(3)
C17 Si4 C18 111.8(4)
O1 Si4 C10 109.5(2)
C17 Si4 C10 108.9(3)
C18 Si4 C10 108.7(3)
C5 C1 C2 105.2(4)
C5 C1 Si1 126.4(4)
C2 C1 Si1 128.3(4)
C5 C1 Zr1 73.7(3)
C2 C1 Zr1 74.8(3)
Si1 C1 Zr1 118.9(2)
C3 C2 C1 108.9(5)
C3 C2 Zr1 74.5(3)
C1 C2 Zr1 72.2(3)
C2 C3 C4 109.7(5)
C2 C3 Zr1 73.8(3)
C4 C3 Zr1 72.5(3)
C5 C4 C3 105.1(4)
C5 C4 Si2 126.7(4)
C3 C4 Si2 128.1(4)
C5 C4 Zr1 73.2(3)
C3 C4 Zr1 75.1(3)
Si2 C4 Zr1 119.4(2)
C1 C5 C4 110.9(4)
C1 C5 Zr1 73.7(3)
C4 C5 Zr1 73.8(3)
C10 C6 C7 111.3(5)
C10 C6 Zr1 73.6(3)
C7 C6 Zr1 74.0(3)
C8 C7 C6 104.9(5)
C8 C7 Si3 128.5(4)
C6 C7 Si3 126.5(4)
C8 C7 Zr1 74.5(3)
C6 C7 Zr1 73.1(3)
Si3 C7 Zr1 119.4(3)
C9 C8 C7 109.6(5)
C9 C8 Zr1 73.9(3)
C7 C8 Zr1 72.7(3)
C8 C9 C10 109.5(5)
C8 C9 Zr1 74.5(3)
C10 C9 Zr1 72.4(3)
C6 C10 C9 104.5(5)
C6 C10 Si4 128.3(4)
C9 C10 Si4 127.1(4)
C6 C10 Zr1 73.6(3)
C9 C10 Zr1 74.3(3)
Si4 C10 Zr1 119.9(2)

loop_
_geom_bond_atom_site_label_1
_geom_bond_atom_site_label_2
_geom_bond_distance
Zr1 Cl1 2.4438(15)
Zr1 Cl2 2.4710(14)
Zr1 C6 2.511(5)
Zr1 C10 2.512(5)
Zr1 C1 2.520(5)
Zr1 C5 2.520(5)
Zr1 C4 2.529(5)
Zr1 C7 2.523(5)
Zr1 C9 2.538(5)
Zr1 C8 2.546(5)
Zr1 C2 2.554(5)
Zr1 C3 2.563(5)
O1 Si1 1.630(5)
O1 Si4 1.635(5)
O2 Si2 1.625(5)
O2 Si3 1.632(5)
Si1 C12 1.858(7)
Si1 C11 1.843(6)
Si1 C1 1.885(5)
Si2 C13 1.876(7)
Si2 C14 1.865(7)
Si2 C4 1.893(5)
Si3 C15 1.849(6)
Si3 C16 1.848(7)
Si3 C7 1.894(6)
Si4 C17 1.859(6)
Si4 C18 1.871(6)
Si4 C10 1.892(6)
C1 C5 1.415(7)
C1 C2 1.443(7)
C2 C3 1.398(8)
C3 C4 1.423(7)
C4 C5 1.435(7)
C6 C10 1.420(7)
C6 C7 1.425(7)
C7 C8 1.432(8)
C8 C9 1.386(8)
C9 C10 1.447(7)

loop_
_platon_squeeze_void_nr
_platon_squeeze_void_average_x
_platon_squeeze_void_average_y
_platon_squeeze_void_average_z
_platon_squeeze_void_volume
_platon_squeeze_void_count_electrons
_platon_squeeze_void_content
1 0.500 0.000 0.000 162 20 ' '
2 0.500 0.500 0.500 162 20 ' '
3 0.448 0.547 0.086 10 2 ' '
4 0.448 0.953 0.586 10 2 ' '
5 0.552 0.047 0.414 10 2 ' '
6 0.552 0.453 0.914 10 2 ' '
